data_2214297
loop_
_publ_author_name
'C\'isa\<rov\'a, Ivana'
'Kvasnica, Miroslav'
'Sarek, Jan'

_publ_section_title
;(3<i>S</i>,5<i>R</i>,8<i>R</i>,9<i>R</i>,10<i>R</i>,13<i>S</i>,14<i>R</i>,17<i>S</i>)-Methyl
 3\b-acetoxy-17\b-chloro-18-oxo-19,20,21,22,29,30-hexanorlupan-28-oate
;
_journal_coeditor_code LH2400
_journal_issue 7
_journal_name_full 'Acta Crystallographica Section E'
_journal_page_first o3145
_journal_page_last o3145
_journal_paper_doi 10.1107/S1600536807026487
_journal_volume 63
_journal_year 2007
_chemical_formula_iupac 'C27 H41 Cl O5'
_chemical_formula_moiety 'C27 H41 Cl O5'
_chemical_formula_sum 'C27 H41 Cl O5'
_chemical_formula_weight 481.05
_chemical_name_systematic
;
(3S,5R,8R,9R,10R,13S,14R,17S)-Methyl
3\b-acetoxy-17\b-chloro-18-oxo-19,20,21,22,29,30-hexanorlupan-28-oate
;
_space_group_IT_number 4
_symmetry_cell_setting monoclinic
_symmetry_space_group_name_Hall 'P 2yb'
_symmetry_space_group_name_H-M 'P 1 21 1'
_atom_sites_solution_hydrogens geom
_atom_sites_solution_primary direct
_atom_sites_solution_secondary difmap
_audit_creation_method SHELXL97
_cell_angle_alpha 90.00
_cell_angle_beta 96.275(10)
_cell_angle_gamma 90.00
_cell_formula_units_Z 2
_cell_length_a 11.331(3)
_cell_length_b 6.7380(10)
_cell_length_c 16.366(3)
_cell_measurement_reflns_used 2233
_cell_measurement_temperature 150(2)
_cell_measurement_theta_max 25
_cell_measurement_theta_min 1
_cell_volume 1242.0(4)
_computing_cell_refinement 'COLLECT and DENZO'
_computing_data_collection
;
COLLECT (Nonius, 1998) and DENZO (Otwinowski & Minor, 1997)
;
_computing_data_reduction 'COLLECT and DENZO'
_computing_molecular_graphics 'PLATON (Spek, 2003)'
_computing_publication_material SHELXL97
_computing_structure_refinement 'SHELXL97 (Sheldrick, 1997)'
_computing_structure_solution 'SIR92 (Altomare <i>et al.</i>,  1994)'
_diffrn_ambient_temperature 150(2)
_diffrn_detector_area_resol_mean 9.091
_diffrn_measured_fraction_theta_full 0.997
_diffrn_measured_fraction_theta_max 0.997
_diffrn_measurement_device_type 'Bruker Nonius KappaCCD'
_diffrn_measurement_method '\f and \w scans to fill the Ewald sphere'
_diffrn_radiation_monochromator graphite
_diffrn_radiation_source 'fine-focus sealed tube'
_diffrn_radiation_type MoK\a
_diffrn_radiation_wavelength 0.71073
_diffrn_reflns_av_R_equivalents 0.034
_diffrn_reflns_av_sigmaI/netI 0.0402
_diffrn_reflns_limit_h_max 13
_diffrn_reflns_limit_h_min -13
_diffrn_reflns_limit_k_max 8
_diffrn_reflns_limit_k_min -7
_diffrn_reflns_limit_l_max 19
_diffrn_reflns_limit_l_min -19
_diffrn_reflns_number 8942
_diffrn_reflns_theta_full 25.06
_diffrn_reflns_theta_max 25.0
_diffrn_reflns_theta_min 2.50
_diffrn_standards_number 0
_exptl_absorpt_coefficient_mu 0.189
_exptl_absorpt_correction_type none
_exptl_crystal_colour colourless
_exptl_crystal_density_diffrn 1.286
_exptl_crystal_density_method 'not measured'
_exptl_crystal_description bar
_exptl_crystal_F_000 520
_exptl_crystal_size_max 0.55
_exptl_crystal_size_mid 0.2
_exptl_crystal_size_min 0.03
_refine_diff_density_max 0.203
_refine_diff_density_min -0.217
_refine_ls_abs_structure_details 'Flack (1983), with 1923 Friedel pairs'
_refine_ls_abs_structure_Flack -0.01(6)
_refine_ls_extinction_method none
_refine_ls_goodness_of_fit_ref 1.102
_refine_ls_hydrogen_treatment constr
_refine_ls_matrix_type full
_refine_ls_number_parameters 305
_refine_ls_number_reflns 4320
_refine_ls_number_restraints 1
_refine_ls_restrained_S_all 1.102
_refine_ls_R_factor_all 0.0467
_refine_ls_R_factor_gt 0.0384
_refine_ls_shift/su_max 0.001
_refine_ls_shift/su_mean 0.000
_refine_ls_structure_factor_coef Fsqd
_refine_ls_weighting_details 'calc w = 1/[\s^2^(Fo^2^)+(0.0449P)^2^+0.2905P] where P=(Fo^2^+2Fc^2^)/3'
_refine_ls_weighting_scheme calc
_refine_ls_wR_factor_gt 0.0895
_refine_ls_wR_factor_ref 0.0962
_reflns_number_gt 3899
_reflns_number_total 4320
_reflns_threshold_expression I>2\s(I)
_cod_data_source_file lh2400.cif
_cod_data_source_block I
_cod_original_sg_symbol_H-M 'P 21'
_cod_database_code 2214297
_cod_database_fobs_code 2214297

loop_
_symmetry_equiv_pos_as_xyz
'x, y, z'
'-x, y+1/2, -z'

loop_
_atom_site_type_symbol
_atom_site_label
_atom_site_fract_x
_atom_site_fract_y
_atom_site_fract_z
_atom_site_U_iso_or_equiv
_atom_site_adp_type
_atom_site_calc_flag
_atom_site_refinement_flags
_atom_site_occupancy
C C1 0.1096(2) 0.3185(4) 0.67922(13) 0.0296(5) Uani d . 1
H H1A 0.0379 0.2398 0.6790 0.035 Uiso calc R 1
H H1B 0.0964 0.4435 0.7062 0.035 Uiso calc R 1
C C2 0.1329(2) 0.3596(4) 0.59006(13) 0.0315(5) Uani d . 1
H H2A 0.1415 0.2351 0.5615 0.038 Uiso calc R 1
H H2B 0.0662 0.4310 0.5617 0.038 Uiso calc R 1
C C3 0.2446(2) 0.4811(4) 0.58938(14) 0.0296(5) Uani d . 1
H H3 0.2335 0.6068 0.6177 0.036 Uiso calc R 1
C C4 0.3569(2) 0.3797(4) 0.63145(13) 0.0290(5) Uani d . 1
C C5 0.32918(19) 0.3257(4) 0.72020(13) 0.0247(5) Uani d . 1
H H5 0.3168 0.4540 0.7461 0.030 Uiso calc R 1
C C6 0.4344(2) 0.2339(4) 0.77348(14) 0.0292(5) Uani d . 1
H H6A 0.4432 0.0960 0.7582 0.035 Uiso calc R 1
H H6B 0.5067 0.3036 0.7644 0.035 Uiso calc R 1
C C7 0.4148(2) 0.2469(4) 0.86420(14) 0.0299(6) Uani d . 1
H H7A 0.4130 0.3856 0.8799 0.036 Uiso calc R 1
H H7B 0.4816 0.1854 0.8968 0.036 Uiso calc R 1
C C8 0.29946(19) 0.1467(3) 0.88479(13) 0.0235(5) Uani d . 1
C C9 0.19388(19) 0.2178(3) 0.82254(13) 0.0228(5) Uani d . 1
H H9 0.1862 0.3597 0.8340 0.027 Uiso calc R 1
C C10 0.2134(2) 0.2076(3) 0.72883(14) 0.0243(5) Uani d . 1
C C11 0.0761(2) 0.1264(4) 0.84232(13) 0.0276(5) Uani d . 1
H H11A 0.0118 0.1778 0.8042 0.033 Uiso calc R 1
H H11B 0.0789 -0.0163 0.8351 0.033 Uiso calc R 1
C C12 0.05115(19) 0.1728(4) 0.93012(13) 0.0256(5) Uani d . 1
H H12A 0.0371 0.3141 0.9352 0.031 Uiso calc R 1
H H12B -0.0202 0.1036 0.9417 0.031 Uiso calc R 1
C C13 0.15378(19) 0.1115(3) 0.99265(13) 0.0230(5) Uani d . 1
H H13 0.1629 -0.0325 0.9877 0.028 Uiso calc R 1
C C14 0.2738(2) 0.2072(3) 0.97524(14) 0.0243(5) Uani d . 1
C C15 0.3710(2) 0.1300(4) 1.04065(14) 0.0285(5) Uani d . 1
H H15A 0.3748 -0.0135 1.0370 0.034 Uiso calc R 1
H H15B 0.4472 0.1826 1.0291 0.034 Uiso calc R 1
C C16 0.3494(2) 0.1879(4) 1.12772(14) 0.0316(6) Uani d . 1
H H16A 0.3541 0.3311 1.1332 0.038 Uiso calc R 1
H H16B 0.4113 0.1307 1.1662 0.038 Uiso calc R 1
C C17 0.2285(2) 0.1178(4) 1.14980(14) 0.0288(5) Uani d . 1
C C18 0.1275(2) 0.1525(3) 1.07962(14) 0.0259(5) Uani d . 1
C C22 0.1959(2) 0.2277(4) 1.22574(15) 0.0335(6) Uani d . 1
C C23 0.3937(2) 0.2028(4) 0.58118(15) 0.0379(6) Uani d . 1
H H23A 0.4212 0.2498 0.5312 0.057 Uiso calc R 1
H H23B 0.3268 0.1167 0.5682 0.057 Uiso calc R 1
H H23C 0.4563 0.1309 0.6126 0.057 Uiso calc R 1
C C24 0.4572(2) 0.5360(4) 0.63727(16) 0.0383(6) Uani d . 1
H H24A 0.5303 0.4758 0.6602 0.057 Uiso calc R 1
H H24B 0.4376 0.6434 0.6719 0.057 Uiso calc R 1
H H24C 0.4662 0.5859 0.5834 0.057 Uiso calc R 1
C C25 0.2135(2) -0.0073(4) 0.69583(14) 0.0321(6) Uani d . 1
H H25A 0.1617 -0.0878 0.7247 0.048 Uiso calc R 1
H H25B 0.2926 -0.0600 0.7041 0.048 Uiso calc R 1
H H25C 0.1862 -0.0077 0.6382 0.048 Uiso calc R 1
C C26 0.3176(2) -0.0803(4) 0.88048(15) 0.0338(6) Uani d . 1
H H26A 0.3440 -0.1144 0.8285 0.051 Uiso calc R 1
H H26B 0.2439 -0.1464 0.8862 0.051 Uiso calc R 1
H H26C 0.3762 -0.1210 0.9241 0.051 Uiso calc R 1
C C27 0.2652(2) 0.4347(3) 0.98586(15) 0.0290(5) Uani d . 1
H H27A 0.2295 0.4637 1.0351 0.044 Uiso calc R 1
H H27B 0.2175 0.4901 0.9393 0.044 Uiso calc R 1
H H27C 0.3433 0.4914 0.9898 0.044 Uiso calc R 1
C C28 0.2175(2) 0.6906(4) 0.47046(16) 0.0355(6) Uani d . 1
C C29 0.2527(3) 0.7223(5) 0.38621(16) 0.0434(7) Uani d . 1
H H29A 0.1834 0.7170 0.3469 0.065 Uiso calc R 1
H H29B 0.3074 0.6204 0.3740 0.065 Uiso calc R 1
H H29C 0.2899 0.8498 0.3835 0.065 Uiso calc R 1
C C30 0.1176(3) 0.2194(5) 1.35275(17) 0.0531(8) Uani d . 1
H H30A 0.1875 0.2789 1.3809 0.080 Uiso calc R 1
H H30B 0.0847 0.1267 1.3886 0.080 Uiso calc R 1
H H30C 0.0602 0.3209 1.3367 0.080 Uiso calc R 1
Cl Cl1 0.23243(5) -0.14730(8) 1.16448(3) 0.03141(15) Uani d . 1
O O1 0.26597(15) 0.5253(3) 0.50489(9) 0.0340(4) Uani d . 1
O O2 0.15200(19) 0.7987(3) 0.50365(12) 0.0512(5) Uani d . 1
O O3 0.03047(15) 0.2038(3) 1.09674(10) 0.0339(4) Uani d . 1
O O4 0.2100(2) 0.4038(3) 1.23222(11) 0.0525(6) Uani d . 1
O O5 0.14850(17) 0.1160(3) 1.27991(10) 0.0406(5) Uani d . 1

loop_
_atom_site_aniso_label
_atom_site_aniso_U_11
_atom_site_aniso_U_22
_atom_site_aniso_U_33
_atom_site_aniso_U_12
_atom_site_aniso_U_13
_atom_site_aniso_U_23
C1 0.0247(11) 0.0379(15) 0.0257(11) 0.0015(11) 0.0013(9) 0.0014(11)
C2 0.0314(12) 0.0386(14) 0.0243(11) 0.0007(13) 0.0028(9) 0.0019(12)
C3 0.0366(13) 0.0333(13) 0.0197(11) 0.0025(12) 0.0066(10) 0.0007(10)
C4 0.0279(12) 0.0330(14) 0.0271(11) -0.0006(11) 0.0069(9) 0.0020(11)
C5 0.0255(11) 0.0250(12) 0.0239(11) -0.0013(10) 0.0046(9) -0.0020(10)
C6 0.0251(12) 0.0330(13) 0.0301(12) -0.0004(10) 0.0062(10) 0.0019(11)
C7 0.0225(12) 0.0384(14) 0.0284(12) 0.0004(11) 0.0015(10) 0.0054(11)
C8 0.0222(11) 0.0234(12) 0.0248(11) -0.0015(10) 0.0018(9) 0.0021(10)
C9 0.0243(11) 0.0193(11) 0.0246(11) -0.0012(9) 0.0020(9) -0.0003(9)
C10 0.0255(11) 0.0254(12) 0.0225(11) -0.0012(10) 0.0044(9) -0.0007(10)
C11 0.0250(12) 0.0316(13) 0.0255(11) -0.0046(10) -0.0001(9) 0.0034(10)
C12 0.0243(11) 0.0258(12) 0.0265(11) 0.0010(10) 0.0024(9) 0.0035(10)
C13 0.0238(11) 0.0210(11) 0.0242(11) -0.0002(9) 0.0023(9) 0.0021(9)
C14 0.0250(12) 0.0233(12) 0.0240(11) -0.0006(10) 0.0009(9) 0.0030(10)
C15 0.0251(12) 0.0309(12) 0.0288(12) -0.0019(11) -0.0007(10) 0.0037(10)
C16 0.0345(13) 0.0310(13) 0.0279(12) -0.0044(11) -0.0023(10) 0.0060(10)
C17 0.0350(13) 0.0237(12) 0.0269(12) -0.0015(11) -0.0003(10) 0.0042(10)
C18 0.0334(13) 0.0165(11) 0.0280(12) -0.0002(10) 0.0044(10) 0.0034(9)
C22 0.0420(15) 0.0326(15) 0.0256(13) -0.0030(12) 0.0020(11) 0.0029(11)
C23 0.0407(15) 0.0422(16) 0.0329(13) 0.0077(13) 0.0135(11) -0.0021(12)
C24 0.0361(14) 0.0447(16) 0.0351(14) -0.0056(12) 0.0078(12) 0.0064(12)
C25 0.0375(14) 0.0309(14) 0.0283(12) -0.0038(12) 0.0049(11) -0.0053(11)
C26 0.0402(15) 0.0277(13) 0.0338(13) 0.0071(11) 0.0052(11) 0.0010(10)
C27 0.0365(14) 0.0231(12) 0.0275(12) -0.0045(10) 0.0031(10) -0.0006(10)
C28 0.0418(14) 0.0331(14) 0.0301(13) -0.0047(13) -0.0022(11) 0.0005(11)
C29 0.0464(16) 0.0484(17) 0.0358(15) -0.0052(14) 0.0061(12) 0.0093(13)
C30 0.072(2) 0.0530(18) 0.0378(15) -0.0152(17) 0.0215(15) -0.0093(14)
Cl1 0.0375(3) 0.0236(3) 0.0324(3) 0.0000(3) 0.0006(2) 0.0054(2)
O1 0.0445(10) 0.0351(10) 0.0236(8) 0.0032(8) 0.0099(8) 0.0034(7)
O2 0.0684(13) 0.0474(13) 0.0364(10) 0.0190(11) -0.0002(10) -0.0016(9)
O3 0.0365(10) 0.0343(10) 0.0314(9) 0.0079(8) 0.0062(7) 0.0007(8)
O4 0.0908(16) 0.0313(11) 0.0377(10) -0.0103(10) 0.0169(10) -0.0042(8)
O5 0.0574(12) 0.0367(10) 0.0297(9) -0.0097(9) 0.0140(8) -0.0025(8)

loop_
_atom_type_symbol
_atom_type_description
_atom_type_scat_dispersion_real
_atom_type_scat_dispersion_imag
_atom_type_scat_source
C C 0.0033 0.0016 'International Tables Vol C Tables 4.2.6.8 and 6.1.1.4'
H H 0.0000 0.0000 'International Tables Vol C Tables 4.2.6.8 and 6.1.1.4'
O O 0.0106 0.0060 'International Tables Vol C Tables 4.2.6.8 and 6.1.1.4'
Cl Cl 0.1484 0.1585 'International Tables Vol C Tables 4.2.6.8 and 6.1.1.4'

loop_
_geom_angle_atom_site_label_1
_geom_angle_atom_site_label_2
_geom_angle_atom_site_label_3
_geom_angle
_geom_angle_publ_flag
C2 C1 C10 112.70(18) ?
C2 C1 H1A 109.1 ?
C10 C1 H1A 109.1 ?
C2 C1 H1B 109.1 ?
C10 C1 H1B 109.1 ?
H1A C1 H1B 107.8 ?
C3 C2 C1 109.66(19) ?
C3 C2 H2A 109.7 ?
C1 C2 H2A 109.7 ?
C3 C2 H2B 109.7 ?
C1 C2 H2B 109.7 ?
H2A C2 H2B 108.2 ?
O1 C3 C2 110.11(19) ?
O1 C3 C4 107.44(17) ?
C2 C3 C4 114.2(2) ?
O1 C3 H3 108.3 ?
C2 C3 H3 108.3 ?
C4 C3 H3 108.3 ?
C23 C4 C3 111.4(2) ?
C23 C4 C24 108.74(19) ?
C3 C4 C24 107.0(2) ?
C23 C4 C5 114.3(2) ?
C3 C4 C5 106.22(17) ?
C24 C4 C5 108.83(19) ?
C6 C5 C10 110.76(19) ?
C6 C5 C4 113.66(17) ?
C10 C5 C4 117.46(18) ?
C6 C5 H5 104.5 ?
C10 C5 H5 104.5 ?
C4 C5 H5 104.5 ?
C7 C6 C5 110.10(18) ?
C7 C6 H6A 109.6 ?
C5 C6 H6A 109.6 ?
C7 C6 H6B 109.6 ?
C5 C6 H6B 109.6 ?
H6A C6 H6B 108.2 ?
C6 C7 C8 113.9(2) ?
C6 C7 H7A 108.8 ?
C8 C7 H7A 108.8 ?
C6 C7 H7B 108.8 ?
C8 C7 H7B 108.8 ?
H7A C7 H7B 107.7 ?
C7 C8 C26 107.7(2) ?
C7 C8 C9 109.31(18) ?
C26 C8 C9 111.75(19) ?
C7 C8 C14 109.66(18) ?
C26 C8 C14 109.55(18) ?
C9 C8 C14 108.87(17) ?
C11 C9 C8 111.18(18) ?
C11 C9 C10 113.93(18) ?
C8 C9 C10 116.33(17) ?
C11 C9 H9 104.7 ?
C8 C9 H9 104.7 ?
C10 C9 H9 104.7 ?
C25 C10 C1 107.38(19) ?
C25 C10 C5 114.52(18) ?
C1 C10 C5 107.82(18) ?
C25 C10 C9 112.74(19) ?
C1 C10 C9 108.09(17) ?
C5 C10 C9 106.03(17) ?
C12 C11 C9 111.76(19) ?
C12 C11 H11A 109.3 ?
C9 C11 H11A 109.3 ?
C12 C11 H11B 109.3 ?
C9 C11 H11B 109.3 ?
H11A C11 H11B 107.9 ?
C13 C12 C11 111.81(18) ?
C13 C12 H12A 109.3 ?
C11 C12 H12A 109.3 ?
C13 C12 H12B 109.3 ?
C11 C12 H12B 109.3 ?
H12A C12 H12B 107.9 ?
C18 C13 C12 111.67(18) ?
C18 C13 C14 111.25(18) n
C12 C13 C14 112.51(18) ?
C18 C13 H13 107.0 ?
C12 C13 H13 107.0 ?
C14 C13 H13 107.0 ?
C15 C14 C27 107.8(2) ?
C15 C14 C13 107.78(18) ?
C27 C14 C13 108.8(2) ?
C15 C14 C8 111.72(18) ?
C27 C14 C8 112.23(19) ?
C13 C14 C8 108.40(18) ?
C16 C15 C14 112.8(2) ?
C16 C15 H15A 109.0 ?
C14 C15 H15A 109.0 ?
C16 C15 H15B 109.0 ?
C14 C15 H15B 109.0 ?
H15A C15 H15B 107.8 ?
C15 C16 C17 112.46(19) n
C15 C16 H16A 109.1 ?
C17 C16 H16A 109.1 ?
C15 C16 H16B 109.1 ?
C17 C16 H16B 109.1 ?
H16A C16 H16B 107.8 ?
C22 C17 C16 110.2(2) ?
C22 C17 C18 107.8(2) ?
C16 C17 C18 112.78(19) n
C22 C17 Cl1 112.13(17) n
C16 C17 Cl1 109.15(18) ?
C18 C17 Cl1 104.69(16) ?
O3 C18 C13 123.1(2) n
O3 C18 C17 119.1(2) n
C13 C18 C17 117.7(2) n
O4 C22 O5 124.3(2) ?
O4 C22 C17 120.6(2) ?
O5 C22 C17 115.0(2) ?
C4 C23 H23A 109.5 ?
C4 C23 H23B 109.5 ?
H23A C23 H23B 109.5 ?
C4 C23 H23C 109.5 ?
H23A C23 H23C 109.5 ?
H23B C23 H23C 109.5 ?
C4 C24 H24A 109.5 ?
C4 C24 H24B 109.5 ?
H24A C24 H24B 109.5 ?
C4 C24 H24C 109.5 ?
H24A C24 H24C 109.5 ?
H24B C24 H24C 109.5 ?
C10 C25 H25A 109.5 ?
C10 C25 H25B 109.5 ?
H25A C25 H25B 109.5 ?
C10 C25 H25C 109.5 ?
H25A C25 H25C 109.5 ?
H25B C25 H25C 109.5 ?
C8 C26 H26A 109.5 ?
C8 C26 H26B 109.5 ?
H26A C26 H26B 109.5 ?
C8 C26 H26C 109.5 ?
H26A C26 H26C 109.5 ?
H26B C26 H26C 109.5 ?
C14 C27 H27A 109.5 ?
C14 C27 H27B 109.5 ?
H27A C27 H27B 109.5 ?
C14 C27 H27C 109.5 ?
H27A C27 H27C 109.5 ?
H27B C27 H27C 109.5 ?
O2 C28 O1 123.7(2) ?
O2 C28 C29 124.6(2) ?
O1 C28 C29 111.7(2) ?
C28 C29 H29A 109.5 ?
C28 C29 H29B 109.5 ?
H29A C29 H29B 109.5 ?
C28 C29 H29C 109.5 ?
H29A C29 H29C 109.5 ?
H29B C29 H29C 109.5 ?
O5 C30 H30A 109.5 ?
O5 C30 H30B 109.5 ?
H30A C30 H30B 109.5 ?
O5 C30 H30C 109.5 ?
H30A C30 H30C 109.5 ?
H30B C30 H30C 109.5 ?
C28 O1 C3 117.74(19) ?
C22 O5 C30 115.4(2) ?

loop_
_geom_bond_atom_site_label_1
_geom_bond_atom_site_label_2
_geom_bond_distance
_geom_bond_publ_flag
C1 C2 1.536(3) ?
C1 C10 1.547(3) ?
C1 H1A 0.9700 ?
C1 H1B 0.9700 ?
C2 C3 1.508(3) ?
C2 H2A 0.9700 ?
C2 H2B 0.9700 ?
C3 O1 1.460(3) ?
C3 C4 1.539(3) ?
C3 H3 0.9800 ?
C4 C23 1.532(4) ?
C4 C24 1.545(4) ?
C4 C5 1.562(3) ?
C5 C6 1.529(3) ?
C5 C10 1.554(3) ?
C5 H5 0.9800 ?
C6 C7 1.528(3) ?
C6 H6A 0.9700 ?
C6 H6B 0.9700 ?
C7 C8 1.541(3) ?
C7 H7A 0.9700 ?
C7 H7B 0.9700 ?
C8 C26 1.546(3) ?
C8 C9 1.560(3) ?
C8 C14 1.593(3) ?
C9 C11 1.536(3) ?
C9 C10 1.575(3) ?
C9 H9 0.9800 ?
C10 C25 1.546(3) ?
C11 C12 1.527(3) ?
C11 H11A 0.9700 ?
C11 H11B 0.9700 ?
C12 C13 1.520(3) ?
C12 H12A 0.9700 ?
C12 H12B 0.9700 ?
C13 C18 1.511(3) n
C13 C14 1.559(3) ?
C13 H13 0.9800 ?
C14 C15 1.540(3) ?
C14 C27 1.547(3) ?
C15 C16 1.523(3) n
C15 H15A 0.9700 ?
C15 H15B 0.9700 ?
C16 C17 1.529(3) n
C16 H16A 0.9700 ?
C16 H16B 0.9700 ?
C17 C22 1.526(4) n
C17 C18 1.549(3) n
C17 Cl1 1.802(2) n
C18 O3 1.214(3) n
C22 O4 1.200(3) ?
C22 O5 1.321(3) ?
C23 H23A 0.9600 ?
C23 H23B 0.9600 ?
C23 H23C 0.9600 ?
C24 H24A 0.9600 ?
C24 H24B 0.9600 ?
C24 H24C 0.9600 ?
C25 H25A 0.9600 ?
C25 H25B 0.9600 ?
C25 H25C 0.9600 ?
C26 H26A 0.9600 ?
C26 H26B 0.9600 ?
C26 H26C 0.9600 ?
C27 H27A 0.9600 ?
C27 H27B 0.9600 ?
C27 H27C 0.9600 ?
C28 O2 1.210(3) ?
C28 O1 1.339(3) ?
C28 C29 1.492(4) ?
C29 H29A 0.9600 ?
C29 H29B 0.9600 ?
C29 H29C 0.9600 ?
C30 O5 1.456(3) ?
C30 H30A 0.9600 ?
C30 H30B 0.9600 ?
C30 H30C 0.9600 ?

loop_
_geom_hbond_atom_site_label_D
_geom_hbond_atom_site_label_H
_geom_hbond_atom_site_label_A
_geom_hbond_site_symmetry_A
_geom_hbond_distance_DH
_geom_hbond_distance_HA
_geom_hbond_distance_DA
_geom_hbond_angle_DHA
C25 H25C O2 1_545 0.96 2.55 3.407(3) 148.4
C11 H11B O3 2_547 0.97 2.58 3.290(3) 130.4

loop_
_geom_torsion_atom_site_label_1
_geom_torsion_atom_site_label_2
_geom_torsion_atom_site_label_3
_geom_torsion_atom_site_label_4
_geom_torsion
_geom_torsion_publ_flag
C10 C1 C2 C3 -58.5(3) ?
C1 C2 C3 O1 -178.6(2) ?
C1 C2 C3 C4 60.5(3) ?
O1 C3 C4 C23 -52.4(3) ?
C2 C3 C4 C23 70.1(2) ?
O1 C3 C4 C24 66.4(2) ?
C2 C3 C4 C24 -171.20(19) ?
O1 C3 C4 C5 -177.48(19) ?
C2 C3 C4 C5 -55.1(3) ?
C23 C4 C5 C6 60.1(3) ?
C3 C4 C5 C6 -176.5(2) ?
C24 C4 C5 C6 -61.6(3) ?
C23 C4 C5 C10 -71.4(3) ?
C3 C4 C5 C10 51.9(3) ?
C24 C4 C5 C10 166.8(2) ?
C10 C5 C6 C7 -63.3(2) ?
C4 C5 C6 C7 161.9(2) ?
C5 C6 C7 C8 57.3(3) ?
C6 C7 C8 C26 72.8(2) ?
C6 C7 C8 C9 -48.8(3) ?
C6 C7 C8 C14 -168.11(19) ?
C7 C8 C9 C11 -178.25(18) ?
C26 C8 C9 C11 62.7(2) ?
C14 C8 C9 C11 -58.5(2) ?
C7 C8 C9 C10 49.1(3) ?
C26 C8 C9 C10 -70.0(2) ?
C14 C8 C9 C10 168.91(18) ?
C2 C1 C10 C25 -71.1(3) ?
C2 C1 C10 C5 52.8(3) ?
C2 C1 C10 C9 167.0(2) ?
C6 C5 C10 C25 -65.2(2) ?
C4 C5 C10 C25 67.7(3) ?
C6 C5 C10 C1 175.40(18) ?
C4 C5 C10 C1 -51.7(3) ?
C6 C5 C10 C9 59.8(2) ?
C4 C5 C10 C9 -167.29(19) ?
C11 C9 C10 C25 -59.8(2) ?
C8 C9 C10 C25 71.6(2) ?
C11 C9 C10 C1 58.8(2) ?
C8 C9 C10 C1 -169.87(19) ?
C11 C9 C10 C5 174.18(18) ?
C8 C9 C10 C5 -54.5(2) ?
C8 C9 C11 C12 56.5(2) ?
C10 C9 C11 C12 -169.71(19) ?
C9 C11 C12 C13 -54.1(3) ?
C11 C12 C13 C18 -178.44(18) ?
C11 C12 C13 C14 55.6(3) ?
C18 C13 C14 C15 55.4(2) ?
C12 C13 C14 C15 -178.43(18) ?
C18 C13 C14 C27 -61.2(2) ?
C12 C13 C14 C27 65.0(2) ?
C18 C13 C14 C8 176.50(17) ?
C12 C13 C14 C8 -57.3(2) ?
C7 C8 C14 C15 -64.0(2) ?
C26 C8 C14 C15 54.0(3) ?
C9 C8 C14 C15 176.47(19) ?
C7 C8 C14 C27 57.2(3) ?
C26 C8 C14 C27 175.2(2) ?
C9 C8 C14 C27 -62.3(3) ?
C7 C8 C14 C13 177.42(19) ?
C26 C8 C14 C13 -64.6(2) ?
C9 C8 C14 C13 57.9(2) ?
C27 C14 C15 C16 55.6(3) ?
C13 C14 C15 C16 -61.7(3) ?
C8 C14 C15 C16 179.35(18) ?
C14 C15 C16 C17 56.4(3) ?
C15 C16 C17 C22 -163.6(2) ?
C15 C16 C17 C18 -43.1(3) ?
C15 C16 C17 Cl1 72.8(2) ?
C12 C13 C18 O3 8.8(3) n
C14 C13 C18 O3 135.5(2) n
C12 C13 C18 C17 -173.91(19) ?
C14 C13 C18 C17 -47.3(3) ?
C22 C17 C18 O3 -20.2(3) n
C16 C17 C18 O3 -142.1(2) n
Cl1 C17 C18 O3 99.4(2) ?
C22 C17 C18 C13 162.45(19) ?
C16 C17 C18 C13 40.5(3) ?
Cl1 C17 C18 C13 -78.0(2) ?
C16 C17 C22 O4 44.6(4) ?
C18 C17 C22 O4 -78.9(3) n
Cl1 C17 C22 O4 166.4(2) ?
C16 C17 C22 O5 -137.7(2) ?
C18 C17 C22 O5 98.8(2) ?
Cl1 C17 C22 O5 -15.9(3) ?
O2 C28 O1 C3 -4.3(4) ?
C29 C28 O1 C3 176.7(2) ?
C2 C3 O1 C28 89.2(3) n
C4 C3 O1 C28 -145.9(2) ?
O4 C22 O5 C30 -2.7(4) ?
C17 C22 O5 C30 179.7(2) ?

loop_
_cod_related_entry_id
_cod_related_entry_database
_cod_related_entry_code
1 ChemSpider 21184758
